data_8107605
loop_
_publ_author_name
'Tian, Jiaze'
'Miao, Siyi'
'Wan, Xin'
'Mou, Jin'
'Zhang, Zhenchang'
'Tang, Qiang'
'Pang, Haixia'

_publ_section_title
;
 Crystal structure of bis(\m
 2-2-(1,5-dimethyl--3-oxo-2-phenyl-2,3-dihydro-1H-pyrazol-4-yl)imino)methyl)phenolato-\k
 4 O:O,N,O&#x2032;)-(nitrato-\k 2 O,O&#x2032;)dicobalt(II), C36H32Co2N8O4
;
_journal_issue 5
_journal_name_full 'Zeitschrift f\"ur Kristallographie - New Crystal Structures'
_journal_page_first 937
_journal_page_last 939
_journal_paper_doi 10.1515/ncrs-2023-0286
_journal_volume 238
_journal_year 2023
_chemical_formula_moiety 'C36 H32 Co2 N8 O10'
_chemical_formula_sum 'C36 H32 Co2 N8 O10'
_chemical_formula_weight 854.55
_space_group_crystal_system monoclinic
_space_group_IT_number 14
_space_group_name_Hall '-P 2ybc'
_space_group_name_H-M_alt 'P 1 21/c 1'
_atom_sites_solution_hydrogens geom
_atom_sites_solution_primary dual
_cell_angle_alpha 90
_cell_angle_beta 99.174(2)
_cell_angle_gamma 90
_cell_formula_units_Z 2
_cell_length_a 12.2971(12)
_cell_length_b 13.1008(13)
_cell_length_c 11.0864(11)
_cell_measurement_reflns_used 5806
_cell_measurement_temperature 296(1)
_cell_measurement_theta_max 30.71
_cell_measurement_theta_min 2.42
_cell_volume 1763.2(3)
_computing_cell_refinement 'SAINT v7.68A (Bruker, 2009)'
_computing_data_collection 'Bruker APEX2[1]'
_computing_data_reduction 'SAINT v7.68A (Bruker, 2009)'
_computing_molecular_graphics 'Olex2 (Dolomanov et al., 2009)'
_computing_publication_material 'Olex2 (Dolomanov et al., 2009)'
_computing_structure_refinement 'XL (Sheldrick, 2008)[2]'
_computing_structure_solution 'XM (Sheldrick, 2008)[3]'
_diffrn_ambient_temperature 296(1)
_diffrn_measured_fraction_theta_full 0.996
_diffrn_measured_fraction_theta_max 0.997
_diffrn_measurement_device_type 'Bruker APEX-II CCD'
_diffrn_measurement_method '\f and \w scans'
_diffrn_radiation_monochromator graphite
_diffrn_radiation_type MoK\a
_diffrn_radiation_wavelength 0.71073
_diffrn_reflns_av_R_equivalents 0.0230
_diffrn_reflns_av_unetI/netI 0.0244
_diffrn_reflns_Laue_measured_fraction_full 0.996
_diffrn_reflns_Laue_measured_fraction_max 0.997
_diffrn_reflns_limit_h_max 13
_diffrn_reflns_limit_h_min -16
_diffrn_reflns_limit_k_max 17
_diffrn_reflns_limit_k_min -17
_diffrn_reflns_limit_l_max 14
_diffrn_reflns_limit_l_min -14
_diffrn_reflns_number 13853
_diffrn_reflns_point_group_measured_fraction_full 0.996
_diffrn_reflns_point_group_measured_fraction_max 0.997
_diffrn_reflns_theta_full 25.242
_diffrn_reflns_theta_max 27.999
_diffrn_reflns_theta_min 1.677
_diffrn_standards_number 0
_exptl_absorpt_coefficient_mu 1.014
_exptl_absorpt_correction_T_max 0.7464
_exptl_absorpt_correction_T_min 0.6595
_exptl_absorpt_correction_type multi-scan
_exptl_absorpt_process_details 'SADABS-2008/1 (Bruker,2008)'
_exptl_crystal_colour yellow
_exptl_crystal_colour_primary yellow
_exptl_crystal_density_diffrn 1.610
_exptl_crystal_density_meas .
_exptl_crystal_description block
_exptl_crystal_F_000 876
_exptl_crystal_size_max 0.23
_exptl_crystal_size_mid 0.2
_exptl_crystal_size_min 0.1
_refine_diff_density_max 0.266
_refine_diff_density_min -0.318
_refine_diff_density_rms 0.050
_refine_ls_extinction_coef .
_refine_ls_extinction_method none
_refine_ls_goodness_of_fit_ref 1.040
_refine_ls_hydrogen_treatment constr
_refine_ls_matrix_type full
_refine_ls_number_parameters 255
_refine_ls_number_reflns 4251
_refine_ls_number_restraints 0
_refine_ls_restrained_S_all 1.040
_refine_ls_R_factor_all 0.0352
_refine_ls_R_factor_gt 0.0277
_refine_ls_shift/su_max 0.000
_refine_ls_shift/su_mean 0.000
_refine_ls_structure_factor_coef Fsqd
_refine_ls_weighting_details 'w=1/[\s^2^(Fo^2^)+(0.0427P)^2^+0.4955P] where P=(Fo^2^+2Fc^2^)/3'
_refine_ls_weighting_scheme calc
_refine_ls_wR_factor_gt 0.0784
_refine_ls_wR_factor_ref 0.0818
_reflns_Friedel_coverage 0.000
_reflns_Friedel_fraction_full .
_reflns_Friedel_fraction_max .
_reflns_number_gt 3598
_reflns_number_total 4251
_reflns_threshold_expression 'I > 2\s(I)'
_cod_data_source_file suppl_j_ncrs-2023-0286_suppl_001.cif
_cod_data_source_block t
_cod_database_code 8107605
_shelx_space_group_comment
; 
The symmetry employed for this shelxl refinement is uniquely defined 
by the following loop, which should always be used as a source of 
symmetry information in preference to the above space-group names. 
They are only intended as comments. 
;
_shelx_estimated_absorpt_t_max 0.905
_shelx_estimated_absorpt_t_min 0.800
_olex2_refinement_description
; 
1. Fixed Uiso 
 At 1.2 times of: 
  All C(H) groups 
 At 1.5 times of: 
  All C(H,H,H) groups 
2.a Aromatic/amide H refined with riding coordinates: 
 C2(H2), C3(H3), C4(H4), C5(H5), C6(H6), C12(H12), C14(H14), C15(H15), 
 C16(H16), C17(H17) 
2.b Idealised Me refined as rotating group: 
 C10(H10A,H10B,H10C), C11(H11A,H11B,H11C) 
;
_olex2_submission_special_instructions 'No special instructions were received'
_publcif_funding_html
;
;

loop_
_space_group_symop_operation_xyz
'x, y, z'
'-x, y+1/2, -z+1/2'
'-x, -y, -z'
'x, -y-1/2, z-1/2'

loop_
_atom_site_label
_atom_site_type_symbol
_atom_site_fract_x
_atom_site_fract_y
_atom_site_fract_z
_atom_site_U_iso_or_equiv
_atom_site_adp_type
_atom_site_occupancy
_atom_site_site_symmetry_order
_atom_site_calc_flag
_atom_site_refinement_flags_posn
_atom_site_refinement_flags_adp
_atom_site_refinement_flags_occupancy
_atom_site_disorder_assembly
_atom_site_disorder_group
Co1 Co 0.62733(2) 0.49420(2) 0.03284(2) 0.02769(8) Uani 1 1 d . . . . .
N1 N 0.83352(11) 0.60072(11) 0.33622(12) 0.0350(3) Uani 1 1 d . . . . .
N2 N 0.83443(12) 0.53740(12) 0.43705(12) 0.0370(3) Uani 1 1 d . . . . .
N3 N 0.65348(10) 0.41238(9) 0.19570(11) 0.0275(3) Uani 1 1 d . . . . .
N4 N 0.73744(14) 0.45552(16) -0.14059(15) 0.0521(4) Uani 1 1 d . . . . .
O1 O 0.75400(10) 0.59022(9) 0.13030(10) 0.0372(3) Uani 1 1 d . . . . .
O2 O 0.49563(9) 0.40153(8) -0.02309(10) 0.0317(2) Uani 1 1 d . . . . .
O3 O 0.73572(13) 0.39368(13) -0.05481(15) 0.0601(4) Uani 1 1 d . . . . .
O4 O 0.68012(14) 0.53470(13) -0.13715(13) 0.0579(4) Uani 1 1 d . . . . .
O5 O 0.79039(17) 0.4399(2) -0.22199(17) 0.0957(7) Uani 1 1 d . . . . .
C1 C 0.89906(13) 0.69120(13) 0.33974(15) 0.0340(3) Uani 1 1 d . . . . .
C2 C 0.87307(17) 0.77547(15) 0.4049(2) 0.0497(5) Uani 1 1 d . . . . .
H2 H 0.8113 0.7749 0.4436 0.060 Uiso 1 1 calc R . . . .
C3 C 0.9403(2) 0.86040(17) 0.4117(2) 0.0630(6) Uani 1 1 d . . . . .
H3 H 0.9245 0.9170 0.4564 0.076 Uiso 1 1 calc R . . . .
C4 C 1.0306(2) 0.86166(18) 0.3525(2) 0.0640(7) Uani 1 1 d . . . . .
H4 H 1.0760 0.9188 0.3584 0.077 Uiso 1 1 calc R . . . .
C5 C 1.05365(17) 0.77921(19) 0.2853(2) 0.0596(6) Uani 1 1 d . . . . .
H5 H 1.1137 0.7814 0.2438 0.072 Uiso 1 1 calc R . . . .
C6 C 0.98820(15) 0.69218(15) 0.27830(18) 0.0439(4) Uani 1 1 d . . . . .
H6 H 1.0042 0.6358 0.2332 0.053 Uiso 1 1 calc R . . . .
C7 C 0.76947(13) 0.45554(13) 0.40388(14) 0.0320(3) Uani 1 1 d . . . . .
C8 C 0.72797(12) 0.46507(12) 0.28135(14) 0.0287(3) Uani 1 1 d . . . . .
C9 C 0.77013(12) 0.55635(12) 0.23791(14) 0.0294(3) Uani 1 1 d . . . . .
C10 C 0.88853(17) 0.56792(17) 0.55778(16) 0.0491(5) Uani 1 1 d . . . . .
H10A H 0.8437 0.6171 0.5912 0.074 Uiso 1 1 calc GR . . . .
H10B H 0.9588 0.5976 0.5518 0.074 Uiso 1 1 calc GR . . . .
H10C H 0.8988 0.5092 0.6101 0.074 Uiso 1 1 calc GR . . . .
C11 C 0.75018(19) 0.37489(16) 0.49268(17) 0.0504(5) Uani 1 1 d . . . . .
H11A H 0.7847 0.3126 0.4734 0.076 Uiso 1 1 calc GR . . . .
H11B H 0.6724 0.3639 0.4881 0.076 Uiso 1 1 calc GR . . . .
H11C H 0.7809 0.3961 0.5738 0.076 Uiso 1 1 calc GR . . . .
C12 C 0.61221(13) 0.32417(12) 0.21450(15) 0.0330(3) Uani 1 1 d . . . . .
H12 H 0.6321 0.2952 0.2914 0.040 Uiso 1 1 calc R . . . .
C13 C 0.53746(13) 0.26695(11) 0.12531(15) 0.0306(3) Uani 1 1 d . . . . .
C14 C 0.51813(15) 0.16504(12) 0.15742(17) 0.0387(4) Uani 1 1 d . . . . .
H14 H 0.5485 0.1413 0.2345 0.046 Uiso 1 1 calc R . . . .
C15 C 0.45562(15) 0.10017(13) 0.07747(19) 0.0442(4) Uani 1 1 d . . . . .
H15 H 0.4446 0.0329 0.0996 0.053 Uiso 1 1 calc R . . . .
C16 C 0.40901(16) 0.13617(13) -0.03692(19) 0.0448(4) Uani 1 1 d . . . . .
H16 H 0.3681 0.0922 -0.0924 0.054 Uiso 1 1 calc R . . . .
C17 C 0.42278(14) 0.23641(13) -0.06917(17) 0.0388(4) Uani 1 1 d . . . . .
H17 H 0.3895 0.2594 -0.1455 0.047 Uiso 1 1 calc R . . . .
C18 C 0.48610(12) 0.30439(12) 0.01110(14) 0.0299(3) Uani 1 1 d . . . . .

loop_
_atom_site_aniso_label
_atom_site_aniso_U_11
_atom_site_aniso_U_22
_atom_site_aniso_U_33
_atom_site_aniso_U_23
_atom_site_aniso_U_13
_atom_site_aniso_U_12
Co1 0.02923(13) 0.02755(12) 0.02582(12) 0.00159(8) 0.00289(8) -0.00281(8)
N1 0.0372(7) 0.0364(7) 0.0297(7) 0.0008(5) 0.0006(5) -0.0098(6)
N2 0.0410(8) 0.0397(8) 0.0278(7) 0.0025(6) -0.0020(6) -0.0073(6)
N3 0.0300(6) 0.0266(6) 0.0263(6) -0.0012(5) 0.0054(5) -0.0022(5)
N4 0.0465(9) 0.0733(12) 0.0387(9) -0.0188(9) 0.0140(7) -0.0145(9)
O1 0.0409(6) 0.0388(6) 0.0296(6) 0.0061(5) -0.0010(5) -0.0117(5)
O2 0.0316(6) 0.0239(5) 0.0383(6) 0.0007(4) 0.0015(5) -0.0032(4)
O3 0.0582(9) 0.0702(10) 0.0535(9) -0.0024(8) 0.0137(7) 0.0141(8)
O4 0.0706(10) 0.0583(9) 0.0481(8) 0.0030(7) 0.0199(7) -0.0104(8)
O5 0.0908(14) 0.1416(19) 0.0676(12) -0.0403(12) 0.0517(11) -0.0211(13)
C1 0.0308(8) 0.0340(8) 0.0348(8) 0.0027(6) -0.0026(6) -0.0047(6)
C2 0.0469(11) 0.0420(10) 0.0591(12) -0.0086(9) 0.0047(9) -0.0027(8)
C3 0.0714(15) 0.0388(11) 0.0718(15) -0.0092(10) -0.0095(12) -0.0079(10)
C4 0.0617(14) 0.0475(12) 0.0734(15) 0.0152(11) -0.0178(12) -0.0224(10)
C5 0.0429(11) 0.0693(15) 0.0655(14) 0.0227(12) 0.0054(10) -0.0168(10)
C6 0.0403(10) 0.0472(10) 0.0442(10) 0.0065(8) 0.0067(8) -0.0025(8)
C7 0.0329(8) 0.0333(8) 0.0296(7) 0.0005(6) 0.0041(6) -0.0010(6)
C8 0.0292(7) 0.0280(7) 0.0291(7) -0.0002(6) 0.0057(6) -0.0001(6)
C9 0.0272(7) 0.0320(8) 0.0289(7) -0.0003(6) 0.0038(6) -0.0020(6)
C10 0.0541(11) 0.0604(12) 0.0296(8) -0.0030(8) -0.0035(8) -0.0136(9)
C11 0.0698(13) 0.0480(11) 0.0310(9) 0.0090(8) 0.0001(8) -0.0125(9)
C12 0.0397(9) 0.0287(8) 0.0307(8) 0.0021(6) 0.0060(6) -0.0009(6)
C13 0.0327(8) 0.0247(7) 0.0360(8) -0.0018(6) 0.0105(6) -0.0029(6)
C14 0.0420(9) 0.0283(8) 0.0475(10) 0.0038(7) 0.0128(7) -0.0016(7)
C15 0.0457(10) 0.0246(8) 0.0650(12) -0.0005(8) 0.0175(9) -0.0074(7)
C16 0.0432(10) 0.0293(8) 0.0620(12) -0.0130(8) 0.0088(8) -0.0098(7)
C17 0.0382(9) 0.0330(8) 0.0436(9) -0.0075(7) 0.0019(7) -0.0037(7)
C18 0.0296(8) 0.0231(7) 0.0380(8) -0.0034(6) 0.0089(6) -0.0015(6)

loop_
_atom_type_symbol
_atom_type_description
_atom_type_scat_dispersion_real
_atom_type_scat_dispersion_imag
_atom_type_scat_source
C C 0.0033 0.0016 'International Tables Vol C Tables 4.2.6.8 and 6.1.1.4'
H H 0.0000 0.0000 'International Tables Vol C Tables 4.2.6.8 and 6.1.1.4'
Co Co 0.3494 0.9721 'International Tables Vol C Tables 4.2.6.8 and 6.1.1.4'
N N 0.0061 0.0033 'International Tables Vol C Tables 4.2.6.8 and 6.1.1.4'
O O 0.0106 0.0060 'International Tables Vol C Tables 4.2.6.8 and 6.1.1.4'

loop_
_geom_angle_atom_site_label_1
_geom_angle_atom_site_label_2
_geom_angle_atom_site_label_3
_geom_angle
_geom_angle_site_symmetry_1
_geom_angle_site_symmetry_3
N3 Co1 O1 82.31(5) . .
N3 Co1 O3 93.10(6) . .
N3 Co1 O4 149.25(6) . .
O1 Co1 O3 97.48(6) . .
O1 Co1 O4 90.02(5) . .
O2 Co1 N3 87.85(5) . .
O2 Co1 N3 113.84(5) 3_665 .
O2 Co1 O1 167.34(4) . .
O2 Co1 O1 96.13(5) 3_665 .
O2 Co1 O2 80.54(5) 3_665 .
O2 Co1 O3 151.20(5) 3_665 .
O2 Co1 O3 90.97(5) . .
O2 Co1 O4 102.47(5) . .
O2 Co1 O4 96.52(6) 3_665 .
O4 Co1 O3 58.30(6) . .
N2 N1 C1 122.69(13) . .
C9 N1 N2 108.56(13) . .
C9 N1 C1 128.49(14) . .
N1 N2 C10 121.35(14) . .
C7 N2 N1 109.01(13) . .
C7 N2 C10 129.24(15) . .
C8 N3 Co1 109.28(9) . .
C12 N3 Co1 126.19(11) . .
C12 N3 C8 124.44(13) . .
O3 N4 O4 115.67(15) . .
O5 N4 O3 122.2(2) . .
O5 N4 O4 122.2(2) . .
C9 O1 Co1 105.17(9) . .
Co1 O2 Co1 99.46(5) 3_665 .
C18 O2 Co1 125.52(9) . .
C18 O2 Co1 123.88(9) . 3_665
N4 O3 Co1 91.88(12) . .
N4 O4 Co1 94.12(12) . .
C2 C1 N1 119.94(16) . .
C6 C1 N1 118.86(16) . .
C6 C1 C2 121.20(17) . .
C1 C2 H2 120.5 . .
C3 C2 C1 119.0(2) . .
C3 C2 H2 120.5 . .
C2 C3 H3 119.8 . .
C4 C3 C2 120.3(2) . .
C4 C3 H3 119.8 . .
C3 C4 H4 119.9 . .
C5 C4 C3 120.2(2) . .
C5 C4 H4 119.9 . .
C4 C5 H5 119.7 . .
C4 C5 C6 120.6(2) . .
C6 C5 H5 119.7 . .
C1 C6 C5 118.6(2) . .
C1 C6 H6 120.7 . .
C5 C6 H6 120.7 . .
N2 C7 C8 107.81(14) . .
N2 C7 C11 122.16(15) . .
C8 C7 C11 130.02(15) . .
N3 C8 C9 115.01(13) . .
C7 C8 N3 136.62(15) . .
C7 C8 C9 108.25(14) . .
N1 C9 C8 106.33(13) . .
O1 C9 N1 126.19(14) . .
O1 C9 C8 127.47(14) . .
N2 C10 H10A 109.5 . .
N2 C10 H10B 109.5 . .
N2 C10 H10C 109.5 . .
H10A C10 H10B 109.5 . .
H10A C10 H10C 109.5 . .
H10B C10 H10C 109.5 . .
C7 C11 H11A 109.5 . .
C7 C11 H11B 109.5 . .
C7 C11 H11C 109.5 . .
H11A C11 H11B 109.5 . .
H11A C11 H11C 109.5 . .
H11B C11 H11C 109.5 . .
N3 C12 H12 117.4 . .
N3 C12 C13 125.16(14) . .
C13 C12 H12 117.4 . .
C14 C13 C12 115.57(15) . .
C18 C13 C12 125.32(14) . .
C18 C13 C14 119.09(15) . .
C13 C14 H14 119.2 . .
C15 C14 C13 121.51(17) . .
C15 C14 H14 119.2 . .
C14 C15 H15 120.4 . .
C14 C15 C16 119.13(16) . .
C16 C15 H15 120.4 . .
C15 C16 H16 119.6 . .
C17 C16 C15 120.71(16) . .
C17 C16 H16 119.6 . .
C16 C17 H17 119.4 . .
C16 C17 C18 121.24(17) . .
C18 C17 H17 119.4 . .
O2 C18 C13 122.56(13) . .
O2 C18 C17 119.24(14) . .
C17 C18 C13 118.19(15) . .

loop_
_geom_bond_atom_site_label_1
_geom_bond_atom_site_label_2
_geom_bond_distance
_geom_bond_site_symmetry_2
Co1 N3 2.0801(13) .
Co1 O1 2.1539(11) .
Co1 O2 2.0399(11) .
Co1 O2 2.0277(11) 3_665
Co1 O3 2.2064(15) .
Co1 O4 2.1552(15) .
N1 N2 1.3907(19) .
N1 C1 1.430(2) .
N1 C9 1.365(2) .
N2 C7 1.353(2) .
N2 C10 1.453(2) .
N3 C8 1.3928(19) .
N3 C12 1.292(2) .
N4 O3 1.252(2) .
N4 O4 1.258(3) .
N4 O5 1.212(2) .
O1 C9 1.2586(18) .
O2 Co1 2.0276(11) 3_665
O2 C18 1.3384(19) .
C1 C2 1.384(3) .
C1 C6 1.380(3) .
C2 H2 0.9300 .
C2 C3 1.381(3) .
C3 H3 0.9300 .
C3 C4 1.377(4) .
C4 H4 0.9300 .
C4 C5 1.368(4) .
C5 H5 0.9300 .
C5 C6 1.391(3) .
C6 H6 0.9300 .
C7 C8 1.378(2) .
C7 C11 1.489(2) .
C8 C9 1.418(2) .
C10 H10A 0.9600 .
C10 H10B 0.9600 .
C10 H10C 0.9600 .
C11 H11A 0.9600 .
C11 H11B 0.9600 .
C11 H11C 0.9600 .
C12 H12 0.9300 .
C12 C13 1.447(2) .
C13 C14 1.412(2) .
C13 C18 1.410(2) .
C14 H14 0.9300 .
C14 C15 1.372(3) .
C15 H15 0.9300 .
C15 C16 1.388(3) .
C16 H16 0.9300 .
C16 C17 1.379(2) .
C17 H17 0.9300 .
C17 C18 1.404(2) .

loop_
_geom_hbond_atom_site_label_D
_geom_hbond_atom_site_label_H
_geom_hbond_atom_site_label_A
_geom_hbond_distance_DH
_geom_hbond_distance_HA
_geom_hbond_distance_DA
_geom_hbond_angle_DHA
_geom_hbond_site_symmetry_A
C11 H11C O5 0.96 2.32 3.237(3) 159.6 1_556

loop_
_geom_torsion_atom_site_label_1
_geom_torsion_atom_site_label_2
_geom_torsion_atom_site_label_3
_geom_torsion_atom_site_label_4
_geom_torsion
_geom_torsion_site_symmetry_1
_geom_torsion_site_symmetry_2
_geom_torsion_site_symmetry_3
_geom_torsion_site_symmetry_4
Co1 N3 C8 C7 173.18(17) . . . .
Co1 N3 C8 C9 -2.27(16) . . . .
Co1 N3 C12 C13 -1.5(2) . . . .
Co1 O1 C9 N1 -171.38(14) . . . .
Co1 O1 C9 C8 9.4(2) . . . .
Co1 O2 C18 C13 29.2(2) . . . .
Co1 O2 C18 C13 -107.09(15) 3_665 . . .
Co1 O2 C18 C17 -150.77(12) . . . .
Co1 O2 C18 C17 72.96(17) 3_665 . . .
N1 N2 C7 C8 0.92(19) . . . .
N1 N2 C7 C11 -177.94(17) . . . .
N1 C1 C2 C3 177.12(17) . . . .
N1 C1 C6 C5 -177.97(16) . . . .
N2 N1 C1 C2 -70.7(2) . . . .
N2 N1 C1 C6 108.71(19) . . . .
N2 N1 C9 O1 -177.23(16) . . . .
N2 N1 C9 C8 2.15(18) . . . .
N2 C7 C8 N3 -175.24(18) . . . .
N2 C7 C8 C9 0.42(19) . . . .
N3 C8 C9 N1 175.11(13) . . . .
N3 C8 C9 O1 -5.5(2) . . . .
N3 C12 C13 C14 169.06(16) . . . .
N3 C12 C13 C18 -9.6(3) . . . .
O3 N4 O4 Co1 1.88(17) . . . .
O4 N4 O3 Co1 -1.84(17) . . . .
O5 N4 O3 Co1 178.54(18) . . . .
O5 N4 O4 Co1 -178.49(18) . . . .
C1 N1 N2 C7 -176.51(15) . . . .
C1 N1 N2 C10 10.1(3) . . . .
C1 N1 C9 O1 -3.1(3) . . . .
C1 N1 C9 C8 176.29(16) . . . .
C1 C2 C3 C4 1.1(3) . . . .
C2 C1 C6 C5 1.5(3) . . . .
C2 C3 C4 C5 0.8(3) . . . .
C3 C4 C5 C6 -1.7(3) . . . .
C4 C5 C6 C1 0.6(3) . . . .
C6 C1 C2 C3 -2.3(3) . . . .
C7 C8 C9 N1 -1.60(18) . . . .
C7 C8 C9 O1 177.77(16) . . . .
C8 N3 C12 C13 -177.95(15) . . . .
C9 N1 N2 C7 -1.96(19) . . . .
C9 N1 N2 C10 -175.34(16) . . . .
C9 N1 C1 C2 115.9(2) . . . .
C9 N1 C1 C6 -64.7(2) . . . .
C10 N2 C7 C8 173.62(18) . . . .
C10 N2 C7 C11 -5.2(3) . . . .
C11 C7 C8 N3 3.5(3) . . . .
C11 C7 C8 C9 179.15(18) . . . .
C12 N3 C8 C7 -9.9(3) . . . .
C12 N3 C8 C9 174.65(15) . . . .
C12 C13 C14 C15 -175.07(16) . . . .
C12 C13 C18 O2 -5.1(2) . . . .
C12 C13 C18 C17 174.88(15) . . . .
C13 C14 C15 C16 -1.0(3) . . . .
C14 C13 C18 O2 176.32(14) . . . .
C14 C13 C18 C17 -3.7(2) . . . .
C14 C15 C16 C17 -1.6(3) . . . .
C15 C16 C17 C18 1.5(3) . . . .
C16 C17 C18 O2 -178.79(16) . . . .
C16 C17 C18 C13 1.3(3) . . . .
C18 C13 C14 C15 3.7(3) . . . .
